data_4134865
loop_
_publ_author_name
'Hwang, Yeongyu'
'Jung, Hoimin'
'Lee, Euijae'
'Kim, Dongwook'
'Chang, Sukbok'

_publ_section_title
;
 Quantitative Analysis on Two-Point Ligand Modulation of Iridium Catalysts
 for Chemodivergent C-H Amidation.
;
_journal_name_full 'Journal of the American Chemical Society'
_journal_paper_doi 10.1021/jacs.0c02079
_journal_year 2020
_chemical_formula_sum 'C18 H18 Cl Ir N2 O3'
_chemical_formula_weight 537.99
_space_group_crystal_system triclinic
_space_group_IT_number 2
_space_group_name_Hall '-P 1'
_space_group_name_H-M_alt 'P -1'
_atom_sites_solution_hydrogens geom
_audit_creation_method SHELXL-2018/3
_cell_angle_alpha 98.91(3)
_cell_angle_beta 91.70(3)
_cell_angle_gamma 105.15(3)
_cell_formula_units_Z 2
_cell_length_a 6.1590(12)
_cell_length_b 8.1880(16)
_cell_length_c 18.031(4)
_cell_measurement_reflns_used 23437
_cell_measurement_temperature 223(2)
_cell_measurement_theta_max 34.080
_cell_measurement_theta_min 0.372
_cell_volume 864.8(3)
_computing_cell_refinement HKL3000sm
_computing_data_collection 'PAL BL2D-SMDC Program'
_computing_data_reduction HKL3000sm
_computing_structure_refinement SHELXL
_computing_structure_solution SHELXS
_diffrn_ambient_temperature 223(2)
_diffrn_measured_fraction_theta_full 0.966
_diffrn_measured_fraction_theta_max 0.964
_diffrn_measurement_device_type 'Rayonix MX225HS CCD area detector'
_diffrn_measurement_method 'omega scan'
_diffrn_radiation_type synchrotron
_diffrn_radiation_wavelength 0.650
_diffrn_reflns_av_R_equivalents 0.0199
_diffrn_reflns_av_unetI/netI 0.0255
_diffrn_reflns_Laue_measured_fraction_full 0.966
_diffrn_reflns_Laue_measured_fraction_max 0.964
_diffrn_reflns_limit_h_max 7
_diffrn_reflns_limit_h_min -7
_diffrn_reflns_limit_k_max 10
_diffrn_reflns_limit_k_min -10
_diffrn_reflns_limit_l_max 23
_diffrn_reflns_limit_l_min -23
_diffrn_reflns_number 7995
_diffrn_reflns_point_group_measured_fraction_full 0.966
_diffrn_reflns_point_group_measured_fraction_max 0.964
_diffrn_reflns_theta_full 22.955
_diffrn_reflns_theta_max 25.499
_diffrn_reflns_theta_min 2.097
_diffrn_source 'PLSII 2D bending magnet'
_exptl_absorpt_coefficient_mu 6.245
_exptl_absorpt_correction_T_max 1.000
_exptl_absorpt_correction_T_min 0.827
_exptl_absorpt_correction_type empirical
_exptl_absorpt_process_details 'HKL3000sm Scalepack'
_exptl_crystal_colour yellow
_exptl_crystal_density_diffrn 2.066
_exptl_crystal_description needle
_exptl_crystal_F_000 516
_exptl_crystal_size_max 0.050
_exptl_crystal_size_mid 0.023
_exptl_crystal_size_min 0.017
_refine_diff_density_max 2.199
_refine_diff_density_min -2.264
_refine_diff_density_rms 0.161
_refine_ls_extinction_method none
_refine_ls_goodness_of_fit_ref 1.130
_refine_ls_hydrogen_treatment constr
_refine_ls_matrix_type full
_refine_ls_number_parameters 230
_refine_ls_number_reflns 4046
_refine_ls_number_restraints 0
_refine_ls_restrained_S_all 1.130
_refine_ls_R_factor_all 0.0342
_refine_ls_R_factor_gt 0.0329
_refine_ls_shift/su_max 0.003
_refine_ls_shift/su_mean 0.000
_refine_ls_structure_factor_coef Fsqd
_refine_ls_weighting_details 'w=1/[\s^2^(Fo^2^)+(0.0511P)^2^+2.5064P] where P=(Fo^2^+2Fc^2^)/3'
_refine_ls_weighting_scheme calc
_refine_ls_wR_factor_gt 0.0888
_refine_ls_wR_factor_ref 0.0894
_reflns_Friedel_coverage 0.000
_reflns_number_gt 3858
_reflns_number_total 4046
_reflns_threshold_expression 'I > 2\s(I)'
_cod_data_source_file ja0c02079_si_003.cif
_cod_data_source_block PO19096_002
_cod_original_cell_volume 864.7(3)
_cod_database_code 4134865
_shelx_shelxl_version_number 2018/3
_shelx_space_group_comment
;
The symmetry employed for this shelxl refinement is uniquely defined
by the following loop, which should always be used as a source of
symmetry information in preference to the above space-group names.
They are only intended as comments.
;
_shelx_estimated_absorpt_t_min 0.745
_shelx_estimated_absorpt_t_max 0.901

loop_
_space_group_symop_operation_xyz
'x, y, z'
'-x, -y, -z'

loop_
_atom_site_label
_atom_site_type_symbol
_atom_site_fract_x
_atom_site_fract_y
_atom_site_fract_z
_atom_site_U_iso_or_equiv
_atom_site_adp_type
_atom_site_occupancy
_atom_site_site_symmetry_order
_atom_site_calc_flag
_atom_site_refinement_flags_posn
_atom_site_refinement_flags_adp
_atom_site_refinement_flags_occupancy
_atom_site_disorder_assembly
_atom_site_disorder_group
Ir1 Ir 0.47888(3) 0.67577(2) 0.80565(2) 0.03013(8) Uani 1 1 d . . . . .
Cl2 Cl 0.6251(3) 0.45521(18) 0.84488(9) 0.0480(4) Uani 1 1 d . . . . .
O3 O 0.7232(7) 0.6922(5) 0.7270(2) 0.0427(9) Uani 1 1 d . . . . .
O15 O 0.6136(15) 0.1943(11) 0.4257(4) 0.099(3) Uani 1 1 d . . . . .
O16 O 0.3020(12) 0.0776(9) 0.4631(4) 0.089(2) Uani 1 1 d . . . . .
N12 N 0.3164(8) 0.4840(6) 0.7176(3) 0.0358(10) Uani 1 1 d . . . . .
N14 N 0.4756(12) 0.1875(8) 0.4723(3) 0.0593(16) Uani 1 1 d . . . . .
C4 C 0.6674(10) 0.5775(7) 0.6670(3) 0.0386(12) Uani 1 1 d . . . . .
C5 C 0.8058(13) 0.5646(9) 0.6074(4) 0.0520(16) Uani 1 1 d . . . . .
H5 H 0.947195 0.644605 0.608734 0.062 Uiso 1 1 calc R U . . .
C6 C 0.7334(13) 0.4341(10) 0.5471(4) 0.0562(17) Uani 1 1 d . . . . .
H6 H 0.830401 0.425356 0.508284 0.067 Uiso 1 1 calc R U . . .
C7 C 0.5242(13) 0.3145(8) 0.5404(3) 0.0497(15) Uani 1 1 d . . . . .
C8 C 0.3706(11) 0.3228(7) 0.5965(3) 0.0411(12) Uani 1 1 d . . . . .
C9 C 0.1505(12) 0.2156(8) 0.5982(4) 0.0490(15) Uani 1 1 d . . . . .
H9 H 0.091353 0.123279 0.558775 0.059 Uiso 1 1 calc R U . . .
C10 C 0.0239(12) 0.2460(8) 0.6569(4) 0.0504(15) Uani 1 1 d . . . . .
H10 H -0.123030 0.175037 0.657367 0.061 Uiso 1 1 calc R U . . .
C11 C 0.1108(11) 0.3819(8) 0.7165(4) 0.0428(13) Uani 1 1 d . . . . .
H11 H 0.020891 0.400742 0.756448 0.051 Uiso 1 1 calc R U . . .
C13 C 0.4484(10) 0.4573(6) 0.6585(3) 0.0347(11) Uani 1 1 d . . . . .
C17 C 0.3083(10) 0.7410(7) 0.9037(3) 0.0350(11) Uani 1 1 d . . . . .
C18 C 0.5445(10) 0.8411(6) 0.9134(3) 0.0334(11) Uani 1 1 d . . . . .
C19 C 0.5847(9) 0.9423(5) 0.8554(3) 0.0329(10) Uani 1 1 d . . . . .
C20 C 0.3802(10) 0.9075(7) 0.8082(3) 0.0357(11) Uani 1 1 d . . . . .
C21 C 0.2124(10) 0.7843(7) 0.8393(3) 0.0351(11) Uani 1 1 d . . . . .
H21 H 0.053012 0.737970 0.819256 0.042 Uiso 1 1 calc R U . . .
C22 C 0.1962(12) 0.6216(9) 0.9540(4) 0.0487(14) Uani 1 1 d . . . . .
H22A H 0.164182 0.687155 0.999979 0.073 Uiso 1 1 calc R U . . .
H22B H 0.295075 0.553152 0.966223 0.073 Uiso 1 1 calc R U . . .
H22C H 0.056390 0.546515 0.928721 0.073 Uiso 1 1 calc R U . . .
C23 C 0.7092(12) 0.8380(8) 0.9758(3) 0.0458(14) Uani 1 1 d . . . . .
H23A H 0.707354 0.926921 1.017921 0.069 Uiso 1 1 calc R U . . .
H23B H 0.859511 0.858233 0.958010 0.069 Uiso 1 1 calc R U . . .
H23C H 0.667326 0.726861 0.991786 0.069 Uiso 1 1 calc R U . . .
C24 C 0.8063(12) 1.0624(7) 0.8424(4) 0.0478(14) Uani 1 1 d . . . . .
H24A H 0.800825 1.180205 0.857185 0.072 Uiso 1 1 calc R U . . .
H24B H 0.833744 1.042488 0.789528 0.072 Uiso 1 1 calc R U . . .
H24C H 0.927079 1.041670 0.872244 0.072 Uiso 1 1 calc R U . . .
C25 C 0.3436(13) 0.9944(8) 0.7436(4) 0.0478(15) Uani 1 1 d . . . . .
H25A H 0.340594 1.111266 0.762495 0.072 Uiso 1 1 calc R U . . .
H25B H 0.201067 0.932438 0.715782 0.072 Uiso 1 1 calc R U . . .
H25C H 0.465278 0.995806 0.710542 0.072 Uiso 1 1 calc R U . . .

loop_
_atom_site_aniso_label
_atom_site_aniso_U_11
_atom_site_aniso_U_22
_atom_site_aniso_U_33
_atom_site_aniso_U_23
_atom_site_aniso_U_13
_atom_site_aniso_U_12
Ir1 0.04334(14) 0.01895(11) 0.02640(11) -0.00012(7) -0.00052(7) 0.00806(8)
Cl2 0.0715(10) 0.0290(6) 0.0454(8) 0.0009(5) -0.0112(7) 0.0219(6)
O3 0.051(2) 0.0302(19) 0.039(2) -0.0048(16) 0.0045(17) 0.0027(16)
O15 0.127(6) 0.103(6) 0.051(4) -0.025(3) 0.026(4) 0.021(5)
O16 0.094(5) 0.070(4) 0.068(4) -0.032(3) 0.006(3) -0.011(3)
N12 0.048(3) 0.0247(19) 0.031(2) 0.0001(16) -0.0054(18) 0.0060(18)
N14 0.085(5) 0.047(3) 0.035(3) -0.012(2) 0.002(3) 0.011(3)
C4 0.048(3) 0.029(2) 0.036(3) -0.002(2) 0.002(2) 0.010(2)
C5 0.059(4) 0.047(3) 0.043(3) -0.002(3) 0.013(3) 0.006(3)
C6 0.067(5) 0.058(4) 0.040(3) -0.002(3) 0.012(3) 0.015(3)
C7 0.080(5) 0.039(3) 0.027(3) -0.008(2) 0.001(3) 0.019(3)
C8 0.057(4) 0.031(3) 0.032(3) 0.001(2) -0.003(2) 0.009(2)
C9 0.066(4) 0.031(3) 0.042(3) 0.001(2) -0.008(3) 0.003(3)
C10 0.057(4) 0.039(3) 0.044(3) 0.004(3) -0.005(3) -0.004(3)
C11 0.054(4) 0.034(3) 0.038(3) 0.005(2) 0.005(2) 0.008(2)
C13 0.051(3) 0.024(2) 0.028(2) -0.0027(18) -0.003(2) 0.012(2)
C17 0.040(3) 0.032(2) 0.032(3) 0.003(2) -0.001(2) 0.011(2)
C18 0.050(3) 0.025(2) 0.023(2) -0.0095(17) -0.0026(19) 0.013(2)
C19 0.047(3) 0.0097(17) 0.038(3) -0.0059(17) -0.001(2) 0.0072(17)
C20 0.051(3) 0.025(2) 0.030(2) 0.0003(18) 0.002(2) 0.010(2)
C21 0.043(3) 0.029(2) 0.034(3) 0.0015(19) -0.002(2) 0.014(2)
C22 0.060(4) 0.048(3) 0.039(3) 0.016(3) 0.010(3) 0.010(3)
C23 0.061(4) 0.037(3) 0.037(3) -0.003(2) -0.009(3) 0.016(3)
C24 0.058(4) 0.025(2) 0.056(4) 0.004(2) 0.007(3) 0.006(2)
C25 0.079(5) 0.032(3) 0.035(3) 0.008(2) 0.002(3) 0.018(3)

loop_
_atom_type_symbol
_atom_type_description
_atom_type_scat_dispersion_real
_atom_type_scat_dispersion_imag
_atom_type_scat_source
C C 0.0024 0.0013 'International Tables Vol C Tables 4.2.6.8 and 6.1.1.4'
H H 0.0000 0.0000 'International Tables Vol C Tables 4.2.6.8 and 6.1.1.4'
N N 0.0048 0.0027 'International Tables Vol C Tables 4.2.6.8 and 6.1.1.4'
O O 0.0087 0.0050 'International Tables Vol C Tables 4.2.6.8 and 6.1.1.4'
Cl Cl 0.1295 0.1337 'International Tables Vol C Tables 4.2.6.8 and 6.1.1.4'
Ir Ir -0.8791 6.9422 'International Tables Vol C Tables 4.2.6.8 and 6.1.1.4'

loop_
_geom_angle_atom_site_label_1
_geom_angle_atom_site_label_2
_geom_angle_atom_site_label_3
_geom_angle
_geom_angle_site_symmetry_1
_geom_angle_site_symmetry_3
_geom_angle_publ_flag
N12 Ir1 O3 77.99(18) . . ?
N12 Ir1 C21 101.1(2) . . ?
O3 Ir1 C21 140.3(2) . . ?
N12 Ir1 C20 113.3(2) . . ?
O3 Ir1 C20 103.8(2) . . ?
C21 Ir1 C20 39.4(2) . . ?
N12 Ir1 C19 150.0(2) . . ?
O3 Ir1 C19 95.52(19) . . ?
C21 Ir1 C19 65.3(2) . . ?
C20 Ir1 C19 39.2(2) . . ?
N12 Ir1 C18 160.9(2) . . ?
O3 Ir1 C18 121.1(2) . . ?
C21 Ir1 C18 65.4(2) . . ?
C20 Ir1 C18 65.8(2) . . ?
C19 Ir1 C18 38.6(2) . . ?
N12 Ir1 C17 121.4(2) . . ?
O3 Ir1 C17 160.2(2) . . ?
C21 Ir1 C17 38.9(2) . . ?
C20 Ir1 C17 66.2(2) . . ?
C19 Ir1 C17 65.7(2) . . ?
C18 Ir1 C17 39.7(2) . . ?
N12 Ir1 Cl2 84.24(14) . . ?
O3 Ir1 Cl2 85.63(14) . . ?
C21 Ir1 Cl2 134.05(16) . . ?
C20 Ir1 Cl2 161.33(16) . . ?
C19 Ir1 Cl2 124.88(15) . . ?
C18 Ir1 Cl2 95.54(15) . . ?
C17 Ir1 Cl2 99.69(15) . . ?
C4 O3 Ir1 114.6(4) . . ?
C11 N12 C13 119.4(5) . . ?
C11 N12 Ir1 125.9(4) . . ?
C13 N12 Ir1 114.5(4) . . ?
O16 N14 O15 120.9(7) . . ?
O16 N14 C7 119.9(7) . . ?
O15 N14 C7 119.2(7) . . ?
O3 C4 C5 124.0(6) . . ?
O3 C4 C13 119.1(5) . . ?
C5 C4 C13 116.8(5) . . ?
C6 C5 C4 119.4(6) . . ?
C6 C5 H5 120.3 . . ?
C4 C5 H5 120.3 . . ?
C5 C6 C7 123.4(7) . . ?
C5 C6 H6 118.3 . . ?
C7 C6 H6 118.3 . . ?
C6 C7 C8 120.7(6) . . ?
C6 C7 N14 115.6(6) . . ?
C8 C7 N14 123.6(7) . . ?
C7 C8 C9 128.4(6) . . ?
C7 C8 C13 115.2(6) . . ?
C9 C8 C13 116.4(6) . . ?
C10 C9 C8 120.1(6) . . ?
C10 C9 H9 119.9 . . ?
C8 C9 H9 119.9 . . ?
C9 C10 C11 120.6(6) . . ?
C9 C10 H10 119.7 . . ?
C11 C10 H10 119.7 . . ?
N12 C11 C10 121.3(6) . . ?
N12 C11 H11 119.3 . . ?
C10 C11 H11 119.3 . . ?
N12 C13 C8 122.1(5) . . ?
N12 C13 C4 113.5(5) . . ?
C8 C13 C4 124.4(5) . . ?
C21 C17 C18 106.4(5) . . ?
C21 C17 C22 128.4(6) . . ?
C18 C17 C22 125.2(5) . . ?
C21 C17 Ir1 69.5(3) . . ?
C18 C17 Ir1 70.1(3) . . ?
C22 C17 Ir1 126.2(4) . . ?
C19 C18 C17 108.0(5) . . ?
C19 C18 C23 127.3(5) . . ?
C17 C18 C23 124.7(5) . . ?
C19 C18 Ir1 70.6(3) . . ?
C17 C18 Ir1 70.2(3) . . ?
C23 C18 Ir1 126.2(4) . . ?
C18 C19 C20 109.0(5) . . ?
C18 C19 C24 126.4(5) . . ?
C20 C19 C24 124.6(5) . . ?
C18 C19 Ir1 70.8(3) . . ?
C20 C19 Ir1 69.9(3) . . ?
C24 C19 Ir1 123.6(4) . . ?
C21 C20 C19 106.6(5) . . ?
C21 C20 C25 126.6(6) . . ?
C19 C20 C25 126.6(5) . . ?
C21 C20 Ir1 69.9(3) . . ?
C19 C20 Ir1 70.9(3) . . ?
C25 C20 Ir1 128.2(4) . . ?
C17 C21 C20 109.9(5) . . ?
C17 C21 Ir1 71.6(3) . . ?
C20 C21 Ir1 70.7(3) . . ?
C17 C21 H21 125.0 . . ?
C20 C21 H21 125.0 . . ?
Ir1 C21 H21 125.0 . . ?
C17 C22 H22A 109.5 . . ?
C17 C22 H22B 109.5 . . ?
H22A C22 H22B 109.5 . . ?
C17 C22 H22C 109.5 . . ?
H22A C22 H22C 109.5 . . ?
H22B C22 H22C 109.5 . . ?
C18 C23 H23A 109.5 . . ?
C18 C23 H23B 109.5 . . ?
H23A C23 H23B 109.5 . . ?
C18 C23 H23C 109.5 . . ?
H23A C23 H23C 109.5 . . ?
H23B C23 H23C 109.5 . . ?
C19 C24 H24A 109.5 . . ?
C19 C24 H24B 109.5 . . ?
H24A C24 H24B 109.5 . . ?
C19 C24 H24C 109.5 . . ?
H24A C24 H24C 109.5 . . ?
H24B C24 H24C 109.5 . . ?
C20 C25 H25A 109.5 . . ?
C20 C25 H25B 109.5 . . ?
H25A C25 H25B 109.5 . . ?
C20 C25 H25C 109.5 . . ?
H25A C25 H25C 109.5 . . ?
H25B C25 H25C 109.5 . . ?

loop_
_geom_bond_atom_site_label_1
_geom_bond_atom_site_label_2
_geom_bond_distance
_geom_bond_site_symmetry_2
_geom_bond_publ_flag
Ir1 N12 2.073(5) . ?
Ir1 O3 2.091(4) . ?
Ir1 C21 2.123(6) . ?
Ir1 C20 2.133(5) . ?
Ir1 C19 2.147(4) . ?
Ir1 C18 2.150(5) . ?
Ir1 C17 2.151(6) . ?
Ir1 Cl2 2.4044(15) . ?
O3 C4 1.291(7) . ?
O15 N14 1.210(9) . ?
O16 N14 1.192(9) . ?
N12 C11 1.320(8) . ?
N12 C13 1.385(7) . ?
N14 C7 1.449(8) . ?
C4 C5 1.399(9) . ?
C4 C13 1.434(8) . ?
C5 C6 1.374(10) . ?
C5 H5 0.9400 . ?
C6 C7 1.389(11) . ?
C6 H6 0.9400 . ?
C7 C8 1.411(9) . ?
C8 C9 1.413(9) . ?
C8 C13 1.415(7) . ?
C9 C10 1.363(10) . ?
C9 H9 0.9400 . ?
C10 C11 1.402(9) . ?
C10 H10 0.9400 . ?
C11 H11 0.9400 . ?
C17 C21 1.422(7) . ?
C17 C18 1.461(8) . ?
C17 C22 1.488(8) . ?
C18 C19 1.420(8) . ?
C18 C23 1.500(8) . ?
C19 C20 1.437(8) . ?
C19 C24 1.508(8) . ?
C20 C21 1.436(8) . ?
C20 C25 1.497(8) . ?
C21 H21 0.9900 . ?
C22 H22A 0.9700 . ?
C22 H22B 0.9700 . ?
C22 H22C 0.9700 . ?
C23 H23A 0.9700 . ?
C23 H23B 0.9700 . ?
C23 H23C 0.9700 . ?
C24 H24A 0.9700 . ?
C24 H24B 0.9700 . ?
C24 H24C 0.9700 . ?
C25 H25A 0.9700 . ?
C25 H25B 0.9700 . ?
C25 H25C 0.9700 . ?

loop_
_geom_torsion_atom_site_label_1
_geom_torsion_atom_site_label_2
_geom_torsion_atom_site_label_3
_geom_torsion_atom_site_label_4
_geom_torsion
_geom_torsion_site_symmetry_1
_geom_torsion_site_symmetry_2
_geom_torsion_site_symmetry_3
_geom_torsion_site_symmetry_4
_geom_torsion_publ_flag
Ir1 O3 C4 C5 -179.7(5) . . . . ?
Ir1 O3 C4 C13 2.1(7) . . . . ?
O3 C4 C5 C6 177.8(7) . . . . ?
C13 C4 C5 C6 -3.9(10) . . . . ?
C4 C5 C6 C7 1.9(12) . . . . ?
C5 C6 C7 C8 0.8(12) . . . . ?
C5 C6 C7 N14 179.1(7) . . . . ?
O16 N14 C7 C6 178.1(8) . . . . ?
O15 N14 C7 C6 -1.4(11) . . . . ?
O16 N14 C7 C8 -3.7(12) . . . . ?
O15 N14 C7 C8 176.9(8) . . . . ?
C6 C7 C8 C9 178.3(7) . . . . ?
N14 C7 C8 C9 0.1(11) . . . . ?
C6 C7 C8 C13 -1.1(9) . . . . ?
N14 C7 C8 C13 -179.3(6) . . . . ?
C7 C8 C9 C10 -178.5(7) . . . . ?
C13 C8 C9 C10 0.9(9) . . . . ?
C8 C9 C10 C11 -0.8(11) . . . . ?
C13 N12 C11 C10 0.5(9) . . . . ?
Ir1 N12 C11 C10 -174.2(5) . . . . ?
C9 C10 C11 N12 0.0(11) . . . . ?
C11 N12 C13 C8 -0.3(8) . . . . ?
Ir1 N12 C13 C8 174.9(4) . . . . ?
C11 N12 C13 C4 179.9(5) . . . . ?
Ir1 N12 C13 C4 -4.8(6) . . . . ?
C7 C8 C13 N12 179.1(5) . . . . ?
C9 C8 C13 N12 -0.4(8) . . . . ?
C7 C8 C13 C4 -1.2(9) . . . . ?
C9 C8 C13 C4 179.3(6) . . . . ?
O3 C4 C13 N12 1.8(8) . . . . ?
C5 C4 C13 N12 -176.6(6) . . . . ?
O3 C4 C13 C8 -177.9(5) . . . . ?
C5 C4 C13 C8 3.7(9) . . . . ?
C21 C17 C18 C19 0.4(6) . . . . ?
C22 C17 C18 C19 -178.4(5) . . . . ?
Ir1 C17 C18 C19 60.7(3) . . . . ?
C21 C17 C18 C23 178.8(5) . . . . ?
C22 C17 C18 C23 0.0(9) . . . . ?
Ir1 C17 C18 C23 -120.9(5) . . . . ?
C21 C17 C18 Ir1 -60.3(4) . . . . ?
C22 C17 C18 Ir1 120.9(6) . . . . ?
C17 C18 C19 C20 -0.8(6) . . . . ?
C23 C18 C19 C20 -179.1(5) . . . . ?
Ir1 C18 C19 C20 59.7(3) . . . . ?
C17 C18 C19 C24 -178.5(5) . . . . ?
C23 C18 C19 C24 3.2(8) . . . . ?
Ir1 C18 C19 C24 -118.1(5) . . . . ?
C17 C18 C19 Ir1 -60.4(3) . . . . ?
C23 C18 C19 Ir1 121.2(5) . . . . ?
C18 C19 C20 C21 0.9(6) . . . . ?
C24 C19 C20 C21 178.7(5) . . . . ?
Ir1 C19 C20 C21 61.1(4) . . . . ?
C18 C19 C20 C25 175.8(5) . . . . ?
C24 C19 C20 C25 -6.4(8) . . . . ?
Ir1 C19 C20 C25 -123.9(6) . . . . ?
C18 C19 C20 Ir1 -60.3(3) . . . . ?
C24 C19 C20 Ir1 117.5(5) . . . . ?
C18 C17 C21 C20 0.2(6) . . . . ?
C22 C17 C21 C20 178.9(6) . . . . ?
Ir1 C17 C21 C20 -60.6(4) . . . . ?
C18 C17 C21 Ir1 60.7(4) . . . . ?
C22 C17 C21 Ir1 -120.6(6) . . . . ?
C19 C20 C21 C17 -0.6(6) . . . . ?
C25 C20 C21 C17 -175.6(5) . . . . ?
Ir1 C20 C21 C17 61.2(4) . . . . ?
C19 C20 C21 Ir1 -61.8(3) . . . . ?
C25 C20 C21 Ir1 123.3(6) . . . . ?
